data_7704214
loop_
_publ_author_name
'Dey, Subhayan'
'Buzs\'aki, Daniel'
'Bruhn, Clemens'
'Kelemen, Zsolt'
'Pietschnig, Rudolf'

_publ_section_title
;
 Bulky 1,1'-bisphosphanoferrocenes and their coordination behaviour
 towards Cu(i).
;
_journal_issue 20
_journal_name_full 'Dalton transactions (Cambridge, England : 2003)'
_journal_page_first 6668
_journal_page_last 6681
_journal_paper_doi 10.1039/d0dt00941e
_journal_volume 49
_journal_year 2020
_chemical_formula_moiety 'C92 H104 Br4 Cu4 Fe2 P4'
_chemical_formula_sum 'C92 H104 Br4 Cu4 Fe2 P4'
_chemical_formula_weight 2019.13
_space_group_crystal_system monoclinic
_space_group_IT_number 14
_space_group_name_Hall '-P 2yn'
_space_group_name_H-M_alt 'P 1 21/n 1'
_atom_sites_solution_hydrogens geom
_atom_sites_solution_primary dual
_audit_creation_date 2020-01-27
_audit_creation_method
;
Olex2 1.2
(compiled 2018.05.29 svn.r3508 for OlexSys, GUI svn.r5506)
;
_audit_update_record
;
2020-01-27 deposited with the CCDC.	2020-04-27 downloaded from the CCDC.
;
_cell_angle_alpha 90
_cell_angle_beta 103.724(2)
_cell_angle_gamma 90
_cell_formula_units_Z 2
_cell_length_a 12.8345(3)
_cell_length_b 15.7867(4)
_cell_length_c 25.8517(6)
_cell_measurement_reflns_used 31612
_cell_measurement_temperature 100
_cell_measurement_theta_max 71.43
_cell_measurement_theta_min 3.31
_cell_volume 5088.4(2)
_computing_molecular_graphics 'Olex2 (Dolomanov et al., 2009)'
_computing_publication_material 'Olex2 (Dolomanov et al., 2009)'
_computing_structure_refinement 'ShelXL (Sheldrick, 2015)'
_computing_structure_solution 'ShelXT (Sheldrick, 2015)'
_diffrn_ambient_temperature 100
_diffrn_detector Pilatus200K
_diffrn_detector_area_resol_mean 5.81
_diffrn_detector_type 'DECTRIS PILATUS 200K'
_diffrn_measured_fraction_theta_full 0.978
_diffrn_measured_fraction_theta_max 0.973
_diffrn_measurement_details
;
 1241 frames, detector distance = 60 mm
;
_diffrn_measurement_device 'Eulerian 4-circle diffractometer'
_diffrn_measurement_device_type 'STOE STADIVARI'
_diffrn_measurement_method 'rotation method, \w scans'
_diffrn_radiation_collimation '1.2 mm, 0.6 diameter'
_diffrn_radiation_monochromator 'Graded multilayer mirror'
_diffrn_radiation_polarisn_norm 0
_diffrn_radiation_probe x-ray
_diffrn_radiation_type CuK\a
_diffrn_radiation_wavelength 1.54186
_diffrn_reflns_av_R_equivalents 0.0277
_diffrn_reflns_av_unetI/netI 0.0216
_diffrn_reflns_Laue_measured_fraction_full 0.978
_diffrn_reflns_Laue_measured_fraction_max 0.973
_diffrn_reflns_limit_h_max 15
_diffrn_reflns_limit_h_min -15
_diffrn_reflns_limit_k_max 19
_diffrn_reflns_limit_k_min -16
_diffrn_reflns_limit_l_max 31
_diffrn_reflns_limit_l_min -18
_diffrn_reflns_number 18470
_diffrn_reflns_point_group_measured_fraction_full 0.978
_diffrn_reflns_point_group_measured_fraction_max 0.973
_diffrn_reflns_theta_full 67.686
_diffrn_reflns_theta_max 68.996
_diffrn_reflns_theta_min 3.307
_diffrn_source Cu-Genix
_diffrn_source_current 0.600
_diffrn_source_power 0.030
_diffrn_source_voltage 50
_exptl_absorpt_coefficient_mu 5.854
_exptl_absorpt_correction_T_max 0.5485
_exptl_absorpt_correction_T_min 0.1952
_exptl_absorpt_correction_type multi-scan
_exptl_absorpt_process_details
;
STOE X-Red32, absorption correction by Gaussian integration, analogous to
P. Coppens, "The Evaluation of Absorption and Extinction in Single-Crystal
Structure Analysis", published in: F. R. Ahmed (Editor), "Crystallographic
Computing", Munksgaard, Copenhagen (1970), 255 - 270.
Afterwards scaling of reflection intensities was performed within STOE LANA.
J. Koziskova, F. Hahn, J. Richter, J. Kozisek, "Comparison of different
absorption corrections on the model structure of tetrakis(\m~2~-acetato)-
diaqua-di-copper(II)", Acta Chimica Slovaca, vol. 9, no. 2, 2016, pp. 136 - 140.
;
_exptl_crystal_colour yellow
_exptl_crystal_colour_primary yellow
_exptl_crystal_density_diffrn 1.318
_exptl_crystal_description plate
_exptl_crystal_F_000 2048
_exptl_crystal_size_max 0.29
_exptl_crystal_size_mid 0.207
_exptl_crystal_size_min 0.12
_refine_diff_density_max 1.166
_refine_diff_density_min -1.129
_refine_diff_density_rms 0.084
_refine_ls_extinction_method none
_refine_ls_goodness_of_fit_ref 1.051
_refine_ls_hydrogen_treatment constr
_refine_ls_matrix_type full
_refine_ls_number_parameters 490
_refine_ls_number_reflns 9224
_refine_ls_number_restraints 0
_refine_ls_restrained_S_all 1.051
_refine_ls_R_factor_all 0.0529
_refine_ls_R_factor_gt 0.0482
_refine_ls_shift/su_max 0.001
_refine_ls_shift/su_mean 0.000
_refine_ls_structure_factor_coef Fsqd
_refine_ls_weighting_details 'w=1/[\s^2^(Fo^2^)+(0.0730P)^2^+6.9554P] where P=(Fo^2^+2Fc^2^)/3'
_refine_ls_weighting_scheme calc
_refine_ls_wR_factor_gt 0.1308
_refine_ls_wR_factor_ref 0.1362
_reflns_Friedel_coverage 0.000
_reflns_number_gt 8267
_reflns_number_total 9224
_reflns_threshold_expression 'I > 2\s(I)'
_cod_data_source_file d0dt00941e2.cif
_cod_data_source_block sv0788
_cod_depositor_comments 'Adding full bibliography for 7704207--7704214.cif.'
_cod_database_code 7704214
_shelx_shelxl_version_number 2014/7
_shelx_space_group_comment
;
The symmetry employed for this shelxl refinement is uniquely defined
by the following loop, which should always be used as a source of
symmetry information in preference to the above space-group names.
They are only intended as comments.
;
_shelx_estimated_absorpt_t_max 0.540
_shelx_estimated_absorpt_t_min 0.282
_olex2_refinement_description
;
1. Fixed Uiso
 At 1.2 times of:
  All C(H) groups, All C(H,H,H) groups
2.a Aromatic/amide H refined with riding coordinates:
 C2(H2), C3(H3), C4(H4), C5(H5), C7(H7), C8(H8), C9(H9), C10(H10), C13(H13),
 C15(H15), C22(H22), C24(H24), C31(H31), C33(H33), C40(H40), C42(H42)
2.b Idealised Me refined as rotating group:
 C17(H17A,H17B,H17C), C18(H18A,H18B,H18C), C19(H19A,H19B,H19C), C26(H26A,H26B,
 H26C), C27(H27A,H27B,H27C), C28(H28A,H28B,H28C), C35(H35A,H35B,H35C), C36(H36A,
 H36B,H36C), C37(H37A,H37B,H37C), C44(H44A,H44B,H44C), C45(H45A,H45B,H45C),
 C46(H46A,H46B,H46C)
;
_olex2_submission_special_instructions 'No special instructions were received'

loop_
_space_group_symop_operation_xyz
'x, y, z'
'-x+1/2, y+1/2, -z+1/2'
'-x, -y, -z'
'x-1/2, -y-1/2, z-1/2'

loop_
_atom_site_label
_atom_site_type_symbol
_atom_site_fract_x
_atom_site_fract_y
_atom_site_fract_z
_atom_site_U_iso_or_equiv
_atom_site_adp_type
_atom_site_occupancy
_atom_site_site_symmetry_order
_atom_site_calc_flag
_atom_site_refinement_flags_posn
_atom_site_refinement_flags_adp
_atom_site_refinement_flags_occupancy
_atom_site_disorder_assembly
_atom_site_disorder_group
C1 C 0.2763(3) 0.2032(2) 0.46687(14) 0.0460(8) Uani 1 1 d . . . . .
C2 C 0.2949(3) 0.2870(3) 0.48894(15) 0.0523(9) Uani 1 1 d . . . . .
H2 H 0.2663 0.3379 0.4717 0.063 Uiso 1 1 calc R . . . .
C3 C 0.3629(4) 0.2808(3) 0.54054(17) 0.0579(10) Uani 1 1 d . . . . .
H3 H 0.3878 0.3268 0.5639 0.070 Uiso 1 1 calc R . . . .
C4 C 0.3876(3) 0.1943(3) 0.55124(16) 0.0548(10) Uani 1 1 d . . . . .
H4 H 0.4307 0.1721 0.5834 0.066 Uiso 1 1 calc R . . . .
C5 C 0.3371(3) 0.1463(3) 0.50592(14) 0.0466(8) Uani 1 1 d . . . . .
H5 H 0.3425 0.0867 0.5020 0.056 Uiso 1 1 calc R . . . .
C6 C 0.6014(3) 0.2594(2) 0.50546(14) 0.0440(8) Uani 1 1 d . . . . .
C7 C 0.5803(3) 0.1786(2) 0.47941(15) 0.0455(8) Uani 1 1 d . . . . .
H7 H 0.6071 0.1257 0.4943 0.055 Uiso 1 1 calc R . . . .
C8 C 0.5134(3) 0.1907(2) 0.42841(15) 0.0471(8) Uani 1 1 d . . . . .
H8 H 0.4883 0.1475 0.4029 0.057 Uiso 1 1 calc R . . . .
C9 C 0.4900(3) 0.2778(2) 0.42162(15) 0.0481(9) Uani 1 1 d . . . . .
H9 H 0.4466 0.3034 0.3907 0.058 Uiso 1 1 calc R . . . .
C10 C 0.5425(3) 0.3211(2) 0.46918(15) 0.0480(9) Uani 1 1 d . . . . .
H10 H 0.5392 0.3802 0.4757 0.058 Uiso 1 1 calc R . . . .
C11 C 0.1883(3) 0.2597(2) 0.36134(14) 0.0433(8) Uani 1 1 d . . . . .
C12 C 0.1312(3) 0.3342(2) 0.36731(14) 0.0465(8) Uani 1 1 d . . . . .
C13 C 0.1380(3) 0.4046(3) 0.33563(15) 0.0506(9) Uani 1 1 d . . . . .
H13 H 0.0992 0.4542 0.3401 0.061 Uiso 1 1 calc R . . . .
C14 C 0.1982(3) 0.4054(2) 0.29810(15) 0.0503(9) Uani 1 1 d . . . . .
C15 C 0.2527(3) 0.3303(2) 0.29194(14) 0.0456(8) Uani 1 1 d . . . . .
H15 H 0.2951 0.3290 0.2664 0.055 Uiso 1 1 calc R . . . .
C16 C 0.2471(3) 0.2578(2) 0.32165(14) 0.0423(8) Uani 1 1 d . . . . .
C17 C 0.0580(4) 0.3420(3) 0.40487(17) 0.0565(10) Uani 1 1 d . . . . .
H17A H -0.0120 0.3171 0.3884 0.068 Uiso 1 1 calc GR . . . .
H17B H 0.0487 0.4019 0.4126 0.068 Uiso 1 1 calc GR . . . .
H17C H 0.0895 0.3120 0.4381 0.068 Uiso 1 1 calc GR . . . .
C18 C 0.2033(4) 0.4813(3) 0.26443(18) 0.0646(12) Uani 1 1 d . . . . .
H18A H 0.2703 0.5120 0.2787 0.077 Uiso 1 1 calc GR . . . .
H18B H 0.1422 0.5184 0.2645 0.077 Uiso 1 1 calc GR . . . .
H18C H 0.2008 0.4632 0.2279 0.077 Uiso 1 1 calc GR . . . .
C19 C 0.3006(3) 0.1794(2) 0.30699(15) 0.0487(9) Uani 1 1 d . . . . .
H19A H 0.2457 0.1390 0.2892 0.058 Uiso 1 1 calc GR . . . .
H19B H 0.3447 0.1535 0.3393 0.058 Uiso 1 1 calc GR . . . .
H19C H 0.3461 0.1947 0.2829 0.058 Uiso 1 1 calc GR . . . .
C20 C 0.0550(3) 0.1455(2) 0.41235(16) 0.0496(9) Uani 1 1 d . . . . .
C21 C 0.0237(4) 0.1359(3) 0.46084(17) 0.0557(10) Uani 1 1 d . . . . .
C22 C -0.0760(4) 0.1011(3) 0.4602(2) 0.0641(12) Uani 1 1 d . . . . .
H22 H -0.0953 0.0937 0.4932 0.077 Uiso 1 1 calc R . . . .
C23 C -0.1476(4) 0.0772(3) 0.4148(2) 0.0647(12) Uani 1 1 d . . . . .
C24 C -0.1189(3) 0.0897(3) 0.3670(2) 0.0578(10) Uani 1 1 d . . . . .
H24 H -0.1686 0.0750 0.3348 0.069 Uiso 1 1 calc R . . . .
C25 C -0.0202(3) 0.1230(3) 0.36443(18) 0.0524(9) Uani 1 1 d . . . . .
C26 C 0.0916(4) 0.1605(3) 0.51541(17) 0.0648(12) Uani 1 1 d . . . . .
H26A H 0.1501 0.1197 0.5265 0.078 Uiso 1 1 calc GR . . . .
H26B H 0.0468 0.1605 0.5413 0.078 Uiso 1 1 calc GR . . . .
H26C H 0.1215 0.2173 0.5136 0.078 Uiso 1 1 calc GR . . . .
C27 C -0.2555(4) 0.0392(3) 0.4153(3) 0.0826(17) Uani 1 1 d . . . . .
H27A H -0.3125 0.0788 0.3988 0.099 Uiso 1 1 calc GR . . . .
H27B H -0.2592 0.0282 0.4522 0.099 Uiso 1 1 calc GR . . . .
H27C H -0.2649 -0.0141 0.3953 0.099 Uiso 1 1 calc GR . . . .
C28 C 0.0030(3) 0.1336(3) 0.31014(16) 0.0552(10) Uani 1 1 d . . . . .
H28A H 0.0003 0.1938 0.3008 0.066 Uiso 1 1 calc GR . . . .
H28B H -0.0507 0.1026 0.2836 0.066 Uiso 1 1 calc GR . . . .
H28C H 0.0745 0.1112 0.3108 0.066 Uiso 1 1 calc GR . . . .
C29 C 0.6315(3) 0.3523(2) 0.60384(14) 0.0428(8) Uani 1 1 d . . . . .
C30 C 0.6281(3) 0.4378(2) 0.58702(14) 0.0452(8) Uani 1 1 d . . . . .
C31 C 0.5752(3) 0.4966(2) 0.61171(15) 0.0518(9) Uani 1 1 d . . . . .
H31 H 0.5720 0.5538 0.6000 0.062 Uiso 1 1 calc R . . . .
C32 C 0.5272(4) 0.4758(3) 0.65243(16) 0.0542(10) Uani 1 1 d . . . . .
C33 C 0.5341(3) 0.3923(3) 0.66952(15) 0.0506(9) Uani 1 1 d . . . . .
H33 H 0.5021 0.3771 0.6978 0.061 Uiso 1 1 calc R . . . .
C34 C 0.5864(3) 0.3295(2) 0.64689(14) 0.0472(8) Uani 1 1 d . . . . .
C35 C 0.6819(3) 0.4723(2) 0.54616(15) 0.0487(9) Uani 1 1 d . . . . .
H35A H 0.7539 0.4924 0.5637 0.058 Uiso 1 1 calc GR . . . .
H35B H 0.6397 0.5196 0.5274 0.058 Uiso 1 1 calc GR . . . .
H35C H 0.6874 0.4277 0.5206 0.058 Uiso 1 1 calc GR . . . .
C36 C 0.4719(5) 0.5413(3) 0.6785(2) 0.0736(13) Uani 1 1 d . . . . .
H36A H 0.4034 0.5188 0.6829 0.088 Uiso 1 1 calc GR . . . .
H36B H 0.4589 0.5922 0.6562 0.088 Uiso 1 1 calc GR . . . .
H36C H 0.5174 0.5558 0.7135 0.088 Uiso 1 1 calc GR . . . .
C37 C 0.5965(4) 0.2437(3) 0.67252(15) 0.0528(9) Uani 1 1 d . . . . .
H37A H 0.5612 0.2014 0.6464 0.063 Uiso 1 1 calc GR . . . .
H37B H 0.5623 0.2443 0.7026 0.063 Uiso 1 1 calc GR . . . .
H37C H 0.6725 0.2292 0.6853 0.063 Uiso 1 1 calc GR . . . .
C38 C 0.8214(3) 0.3126(2) 0.56569(15) 0.0468(8) Uani 1 1 d . . . . .
C39 C 0.8559(3) 0.3267(3) 0.51824(16) 0.0506(9) Uani 1 1 d . . . . .
C40 C 0.9538(4) 0.3663(3) 0.52119(18) 0.0561(10) Uani 1 1 d . . . . .
H40 H 0.9750 0.3769 0.4890 0.067 Uiso 1 1 calc R . . . .
C41 C 1.0222(4) 0.3913(3) 0.56871(18) 0.0568(10) Uani 1 1 d . . . . .
C42 C 0.9896(3) 0.3732(3) 0.61505(17) 0.0544(10) Uani 1 1 d . . . . .
H42 H 1.0360 0.3877 0.6483 0.065 Uiso 1 1 calc R . . . .
C43 C 0.8926(3) 0.3352(2) 0.61497(16) 0.0510(9) Uani 1 1 d . . . . .
C44 C 0.7932(4) 0.3017(3) 0.46335(16) 0.0565(10) Uani 1 1 d . . . . .
H44A H 0.7666 0.2437 0.4643 0.068 Uiso 1 1 calc GR . . . .
H44B H 0.8398 0.3048 0.4384 0.068 Uiso 1 1 calc GR . . . .
H44C H 0.7324 0.3404 0.4517 0.068 Uiso 1 1 calc GR . . . .
C45 C 1.1280(4) 0.4341(3) 0.5701(2) 0.0720(13) Uani 1 1 d . . . . .
H45A H 1.1377 0.4819 0.5950 0.086 Uiso 1 1 calc GR . . . .
H45B H 1.1283 0.4549 0.5344 0.086 Uiso 1 1 calc GR . . . .
H45C H 1.1865 0.3935 0.5817 0.086 Uiso 1 1 calc GR . . . .
C46 C 0.8691(4) 0.3163(3) 0.66825(15) 0.0549(10) Uani 1 1 d . . . . .
H46A H 0.8094 0.3518 0.6730 0.066 Uiso 1 1 calc GR . . . .
H46B H 0.9328 0.3285 0.6966 0.066 Uiso 1 1 calc GR . . . .
H46C H 0.8498 0.2565 0.6697 0.066 Uiso 1 1 calc GR . . . .
Br1 Br 0.41922(3) -0.02568(2) 0.40645(2) 0.05385(13) Uani 1 1 d . . . . .
Br2 Br 0.86939(4) 0.07204(3) 0.65764(2) 0.06562(16) Uani 1 1 d . . . . .
Cu1 Cu 0.24747(5) 0.04218(3) 0.38363(2) 0.04674(15) Uani 1 1 d . . . . .
Cu2 Cu 0.71230(5) 0.14050(3) 0.60642(2) 0.04729(15) Uani 1 1 d . . . . .
Fe1 Fe 0.43842(5) 0.23338(4) 0.48577(2) 0.04421(16) Uani 1 1 d . . . . .
P1 P 0.19226(8) 0.16710(6) 0.40487(4) 0.0430(2) Uani 1 1 d . . . . .
P2 P 0.69132(8) 0.26811(6) 0.57078(4) 0.0431(2) Uani 1 1 d . . . . .

loop_
_atom_site_aniso_label
_atom_site_aniso_U_11
_atom_site_aniso_U_22
_atom_site_aniso_U_33
_atom_site_aniso_U_23
_atom_site_aniso_U_13
_atom_site_aniso_U_12
C1 0.055(2) 0.045(2) 0.0354(17) 0.0021(15) 0.0050(15) 0.0091(16)
C2 0.068(2) 0.043(2) 0.043(2) -0.0014(16) 0.0071(18) 0.0130(18)
C3 0.064(2) 0.060(3) 0.046(2) -0.0097(19) 0.0049(18) 0.010(2)
C4 0.062(2) 0.060(3) 0.0384(19) 0.0035(17) 0.0043(17) 0.0113(19)
C5 0.054(2) 0.047(2) 0.0372(18) 0.0082(15) 0.0068(15) 0.0106(16)
C6 0.057(2) 0.0360(18) 0.0363(18) -0.0026(14) 0.0059(15) 0.0060(15)
C7 0.057(2) 0.0354(18) 0.0425(19) -0.0027(14) 0.0085(16) 0.0043(15)
C8 0.061(2) 0.0382(19) 0.0406(19) -0.0034(15) 0.0081(16) -0.0005(16)
C9 0.061(2) 0.0409(19) 0.0378(18) -0.0003(15) 0.0016(16) 0.0030(17)
C10 0.062(2) 0.0375(18) 0.0393(18) -0.0017(15) 0.0026(16) 0.0034(16)
C11 0.052(2) 0.0404(19) 0.0339(17) 0.0006(14) 0.0032(15) 0.0037(15)
C12 0.056(2) 0.044(2) 0.0359(17) 0.0044(15) 0.0038(15) 0.0100(16)
C13 0.063(2) 0.041(2) 0.043(2) 0.0049(16) 0.0028(17) 0.0052(17)
C14 0.067(2) 0.041(2) 0.0377(18) 0.0025(15) 0.0017(17) -0.0039(17)
C15 0.056(2) 0.045(2) 0.0325(17) -0.0007(14) 0.0052(15) -0.0059(16)
C16 0.0474(19) 0.0423(19) 0.0323(16) -0.0022(14) -0.0006(14) 0.0009(15)
C17 0.068(3) 0.048(2) 0.055(2) 0.0107(18) 0.0163(19) 0.0194(19)
C18 0.095(3) 0.047(2) 0.049(2) 0.0094(18) 0.011(2) -0.005(2)
C19 0.062(2) 0.045(2) 0.0378(18) 0.0002(15) 0.0097(16) 0.0020(17)
C20 0.056(2) 0.044(2) 0.049(2) 0.0112(16) 0.0131(17) 0.0104(17)
C21 0.069(3) 0.049(2) 0.053(2) 0.0167(18) 0.0219(19) 0.0200(19)
C22 0.071(3) 0.055(3) 0.071(3) 0.025(2) 0.028(2) 0.024(2)
C23 0.063(3) 0.043(2) 0.096(4) 0.022(2) 0.034(3) 0.0143(19)
C24 0.055(2) 0.046(2) 0.072(3) 0.011(2) 0.015(2) 0.0062(18)
C25 0.054(2) 0.042(2) 0.062(2) 0.0107(18) 0.0151(18) 0.0071(17)
C26 0.072(3) 0.079(3) 0.046(2) 0.014(2) 0.019(2) 0.020(2)
C27 0.076(3) 0.062(3) 0.122(5) 0.027(3) 0.047(3) 0.013(2)
C28 0.052(2) 0.055(2) 0.052(2) 0.0076(18) 0.0000(17) -0.0035(18)
C29 0.054(2) 0.0348(17) 0.0349(17) 0.0001(14) 0.0006(14) 0.0001(15)
C30 0.056(2) 0.0387(18) 0.0360(17) -0.0003(14) 0.0012(15) 0.0035(16)
C31 0.071(3) 0.0350(19) 0.044(2) -0.0012(15) 0.0033(18) 0.0063(17)
C32 0.065(2) 0.051(2) 0.044(2) -0.0075(17) 0.0081(18) 0.0083(19)
C33 0.062(2) 0.054(2) 0.0349(18) -0.0046(16) 0.0080(16) 0.0009(18)
C34 0.060(2) 0.0404(19) 0.0374(18) -0.0012(15) 0.0028(16) 0.0009(16)
C35 0.066(2) 0.0338(18) 0.0429(19) 0.0016(15) 0.0061(17) 0.0036(16)
C36 0.090(4) 0.065(3) 0.069(3) -0.005(2) 0.025(3) 0.019(3)
C37 0.074(3) 0.048(2) 0.0344(18) 0.0031(16) 0.0087(17) 0.0000(19)
C38 0.057(2) 0.0360(18) 0.0449(19) -0.0010(15) 0.0067(16) 0.0061(16)
C39 0.065(2) 0.041(2) 0.046(2) 0.0000(16) 0.0134(18) 0.0078(17)
C40 0.066(3) 0.048(2) 0.055(2) 0.0014(18) 0.0168(19) 0.0089(19)
C41 0.062(2) 0.050(2) 0.059(2) -0.0020(19) 0.0151(19) 0.0061(19)
C42 0.055(2) 0.054(2) 0.050(2) -0.0064(18) 0.0037(17) 0.0056(18)
C43 0.064(2) 0.042(2) 0.044(2) 0.0011(16) 0.0050(17) 0.0076(17)
C44 0.070(3) 0.058(2) 0.043(2) -0.0026(18) 0.0165(18) 0.002(2)
C45 0.065(3) 0.074(3) 0.078(3) -0.010(3) 0.019(2) -0.001(2)
C46 0.065(2) 0.053(2) 0.041(2) -0.0016(17) 0.0018(17) 0.0018(19)
Br1 0.0539(2) 0.0351(2) 0.0667(3) 0.00326(17) 0.00282(19) 0.00477(16)
Br2 0.0585(3) 0.0435(2) 0.0818(3) 0.0025(2) -0.0095(2) 0.00437(18)
Cu1 0.0565(3) 0.0382(3) 0.0429(3) 0.0024(2) 0.0065(2) 0.0059(2)
Cu2 0.0600(3) 0.0353(3) 0.0424(3) 0.0031(2) 0.0040(2) 0.0056(2)
Fe1 0.0578(4) 0.0367(3) 0.0341(3) -0.0005(2) 0.0028(2) 0.0067(2)
P1 0.0513(5) 0.0385(5) 0.0365(4) 0.0042(3) 0.0050(4) 0.0063(4)
P2 0.0564(5) 0.0330(4) 0.0357(4) 0.0008(3) 0.0026(4) 0.0044(4)

loop_
_atom_type_symbol
_atom_type_description
_atom_type_scat_dispersion_real
_atom_type_scat_dispersion_imag
_atom_type_scat_source
C C 0.0181 0.0091 'International Tables Vol C Tables 4.2.6.8 and 6.1.1.4'
H H 0.0000 0.0000 'International Tables Vol C Tables 4.2.6.8 and 6.1.1.4'
Br Br -0.6763 1.2805 'International Tables Vol C Tables 4.2.6.8 and 6.1.1.4'
Cu Cu -1.9646 0.5888 'International Tables Vol C Tables 4.2.6.8 and 6.1.1.4'
Fe Fe -1.1336 3.1974 'International Tables Vol C Tables 4.2.6.8 and 6.1.1.4'
P P 0.2955 0.4335 'International Tables Vol C Tables 4.2.6.8 and 6.1.1.4'

loop_
_geom_angle_atom_site_label_1
_geom_angle_atom_site_label_2
_geom_angle_atom_site_label_3
_geom_angle
_geom_angle_site_symmetry_1
_geom_angle_site_symmetry_3
_geom_angle_publ_flag
C2 C1 Fe1 68.4(2) . . ?
C2 C1 P1 130.8(3) . . ?
C5 C1 C2 106.6(3) . . ?
C5 C1 Fe1 68.3(2) . . ?
C5 C1 P1 122.6(3) . . ?
P1 C1 Fe1 129.6(2) . . ?
C1 C2 H2 125.7 . . ?
C1 C2 Fe1 70.8(2) . . ?
C3 C2 C1 108.6(3) . . ?
C3 C2 H2 125.7 . . ?
C3 C2 Fe1 69.5(2) . . ?
Fe1 C2 H2 125.7 . . ?
C2 C3 H3 126.0 . . ?
C2 C3 C4 108.1(4) . . ?
C2 C3 Fe1 70.0(2) . . ?
C4 C3 H3 126.0 . . ?
C4 C3 Fe1 70.1(2) . . ?
Fe1 C3 H3 125.5 . . ?
C3 C4 H4 125.7 . . ?
C3 C4 C5 108.5(3) . . ?
C3 C4 Fe1 69.4(3) . . ?
C5 C4 H4 125.7 . . ?
C5 C4 Fe1 69.6(2) . . ?
Fe1 C4 H4 126.9 . . ?
C1 C5 H5 125.9 . . ?
C1 C5 Fe1 70.9(2) . . ?
C4 C5 C1 108.2(3) . . ?
C4 C5 H5 125.9 . . ?
C4 C5 Fe1 69.9(2) . . ?
Fe1 C5 H5 124.9 . . ?
C7 C6 C10 106.5(3) . . ?
C7 C6 Fe1 69.0(2) . . ?
C7 C6 P2 120.8(3) . . ?
C10 C6 Fe1 68.3(2) . . ?
C10 C6 P2 132.6(3) . . ?
P2 C6 Fe1 128.8(2) . . ?
C6 C7 H7 125.5 . . ?
C6 C7 Fe1 70.3(2) . . ?
C8 C7 C6 109.0(3) . . ?
C8 C7 H7 125.5 . . ?
C8 C7 Fe1 70.3(2) . . ?
Fe1 C7 H7 125.5 . . ?
C7 C8 H8 125.9 . . ?
C7 C8 C9 108.3(3) . . ?
C7 C8 Fe1 69.8(2) . . ?
C9 C8 H8 125.9 . . ?
C9 C8 Fe1 69.4(2) . . ?
Fe1 C8 H8 126.5 . . ?
C8 C9 H9 125.8 . . ?
C8 C9 C10 108.5(3) . . ?
C8 C9 Fe1 70.5(2) . . ?
C10 C9 H9 125.8 . . ?
C10 C9 Fe1 69.2(2) . . ?
Fe1 C9 H9 126.2 . . ?
C6 C10 H10 126.1 . . ?
C6 C10 Fe1 70.8(2) . . ?
C9 C10 C6 107.7(3) . . ?
C9 C10 H10 126.1 . . ?
C9 C10 Fe1 69.9(2) . . ?
Fe1 C10 H10 124.8 . . ?
C12 C11 P1 122.3(3) . . ?
C16 C11 C12 118.5(3) . . ?
C16 C11 P1 119.1(3) . . ?
C11 C12 C17 123.8(3) . . ?
C13 C12 C11 119.5(4) . . ?
C13 C12 C17 116.6(3) . . ?
C12 C13 H13 118.5 . . ?
C14 C13 C12 123.0(4) . . ?
C14 C13 H13 118.5 . . ?
C13 C14 C15 116.7(4) . . ?
C13 C14 C18 121.9(4) . . ?
C15 C14 C18 121.3(4) . . ?
C14 C15 H15 118.6 . . ?
C16 C15 C14 122.7(4) . . ?
C16 C15 H15 118.6 . . ?
C11 C16 C19 123.7(3) . . ?
C15 C16 C11 119.4(3) . . ?
C15 C16 C19 116.8(3) . . ?
C12 C17 H17A 109.5 . . ?
C12 C17 H17B 109.5 . . ?
C12 C17 H17C 109.5 . . ?
H17A C17 H17B 109.5 . . ?
H17A C17 H17C 109.5 . . ?
H17B C17 H17C 109.5 . . ?
C14 C18 H18A 109.5 . . ?
C14 C18 H18B 109.5 . . ?
C14 C18 H18C 109.5 . . ?
H18A C18 H18B 109.5 . . ?
H18A C18 H18C 109.5 . . ?
H18B C18 H18C 109.5 . . ?
C16 C19 H19A 109.5 . . ?
C16 C19 H19B 109.5 . . ?
C16 C19 H19C 109.5 . . ?
H19A C19 H19B 109.5 . . ?
H19A C19 H19C 109.5 . . ?
H19B C19 H19C 109.5 . . ?
C21 C20 C25 117.9(4) . . ?
C21 C20 P1 126.3(3) . . ?
C25 C20 P1 114.9(3) . . ?
C20 C21 C26 125.0(4) . . ?
C22 C21 C20 119.2(4) . . ?
C22 C21 C26 115.8(4) . . ?
C21 C22 H22 118.3 . . ?
C23 C22 C21 123.4(4) . . ?
C23 C22 H22 118.3 . . ?
C22 C23 C24 117.5(4) . . ?
C22 C23 C27 122.3(5) . . ?
C24 C23 C27 120.2(5) . . ?
C23 C24 H24 118.8 . . ?
C23 C24 C25 122.4(5) . . ?
C25 C24 H24 118.8 . . ?
C20 C25 C28 122.6(4) . . ?
C24 C25 C20 119.4(4) . . ?
C24 C25 C28 118.0(4) . . ?
C21 C26 H26A 109.5 . . ?
C21 C26 H26B 109.5 . . ?
C21 C26 H26C 109.5 . . ?
H26A C26 H26B 109.5 . . ?
H26A C26 H26C 109.5 . . ?
H26B C26 H26C 109.5 . . ?
C23 C27 H27A 109.5 . . ?
C23 C27 H27B 109.5 . . ?
C23 C27 H27C 109.5 . . ?
H27A C27 H27B 109.5 . . ?
H27A C27 H27C 109.5 . . ?
H27B C27 H27C 109.5 . . ?
C25 C28 H28A 109.5 . . ?
C25 C28 H28B 109.5 . . ?
C25 C28 H28C 109.5 . . ?
H28A C28 H28B 109.5 . . ?
H28A C28 H28C 109.5 . . ?
H28B C28 H28C 109.5 . . ?
C30 C29 C34 119.7(3) . . ?
C30 C29 P2 122.1(3) . . ?
C34 C29 P2 118.2(3) . . ?
C29 C30 C35 125.4(4) . . ?
C31 C30 C29 118.6(4) . . ?
C31 C30 C35 116.0(3) . . ?
C30 C31 H31 118.5 . . ?
C32 C31 C30 123.1(4) . . ?
C32 C31 H31 118.5 . . ?
C31 C32 C33 117.6(4) . . ?
C31 C32 C36 121.5(4) . . ?
C33 C32 C36 120.9(4) . . ?
C32 C33 H33 118.6 . . ?
C32 C33 C34 122.7(4) . . ?
C34 C33 H33 118.6 . . ?
C29 C34 C37 124.6(4) . . ?
C33 C34 C29 118.2(4) . . ?
C33 C34 C37 117.0(4) . . ?
C30 C35 H35A 109.5 . . ?
C30 C35 H35B 109.5 . . ?
C30 C35 H35C 109.5 . . ?
H35A C35 H35B 109.5 . . ?
H35A C35 H35C 109.5 . . ?
H35B C35 H35C 109.5 . . ?
C32 C36 H36A 109.5 . . ?
C32 C36 H36B 109.5 . . ?
C32 C36 H36C 109.5 . . ?
H36A C36 H36B 109.5 . . ?
H36A C36 H36C 109.5 . . ?
H36B C36 H36C 109.5 . . ?
C34 C37 H37A 109.5 . . ?
C34 C37 H37B 109.5 . . ?
C34 C37 H37C 109.5 . . ?
H37A C37 H37B 109.5 . . ?
H37A C37 H37C 109.5 . . ?
H37B C37 H37C 109.5 . . ?
C39 C38 C43 118.0(4) . . ?
C39 C38 P2 126.6(3) . . ?
C43 C38 P2 115.5(3) . . ?
C38 C39 C44 124.5(4) . . ?
C40 C39 C38 119.2(4) . . ?
C40 C39 C44 116.3(4) . . ?
C39 C40 H40 118.3 . . ?
C41 C40 C39 123.4(4) . . ?
C41 C40 H40 118.3 . . ?
C40 C41 C42 116.6(4) . . ?
C40 C41 C45 121.6(4) . . ?
C42 C41 C45 121.7(4) . . ?
C41 C42 H42 118.5 . . ?
C43 C42 C41 123.0(4) . . ?
C43 C42 H42 118.5 . . ?
C38 C43 C46 122.9(4) . . ?
C42 C43 C38 119.7(4) . . ?
C42 C43 C46 117.4(4) . . ?
C39 C44 H44A 109.5 . . ?
C39 C44 H44B 109.5 . . ?
C39 C44 H44C 109.5 . . ?
H44A C44 H44B 109.5 . . ?
H44A C44 H44C 109.5 . . ?
H44B C44 H44C 109.5 . . ?
C41 C45 H45A 109.5 . . ?
C41 C45 H45B 109.5 . . ?
C41 C45 H45C 109.5 . . ?
H45A C45 H45B 109.5 . . ?
H45A C45 H45C 109.5 . . ?
H45B C45 H45C 109.5 . . ?
C43 C46 H46A 109.5 . . ?
C43 C46 H46B 109.5 . . ?
C43 C46 H46C 109.5 . . ?
H46A C46 H46B 109.5 . . ?
H46A C46 H46C 109.5 . . ?
H46B C46 H46C 109.5 . . ?
Cu1 Br1 Cu2 74.50(2) . 3_656 ?
Cu2 Br2 Cu1 74.94(2) . 3_656 ?
Br1 Cu1 Br2 102.29(2) . 3_656 ?
Br1 Cu1 Cu2 53.530(18) . 3_656 ?
Br2 Cu1 Cu2 52.012(18) 3_656 3_656 ?
P1 Cu1 Br1 131.98(4) . . ?
P1 Cu1 Br2 124.89(4) . 3_656 ?
P1 Cu1 Cu2 156.53(4) . 3_656 ?
Br1 Cu2 Cu1 51.975(18) 3_656 3_656 ?
Br2 Cu2 Br1 101.80(2) . 3_656 ?
Br2 Cu2 Cu1 53.045(18) . 3_656 ?
P2 Cu2 Br1 127.48(4) . 3_656 ?
P2 Cu2 Br2 130.36(4) . . ?
P2 Cu2 Cu1 159.61(4) . 3_656 ?
C2 Fe1 C1 40.79(15) . . ?
C2 Fe1 C4 67.99(16) . . ?
C2 Fe1 C6 140.69(16) . . ?
C2 Fe1 C7 177.72(15) . . ?
C2 Fe1 C8 137.88(15) . . ?
C2 Fe1 C9 110.94(16) . . ?
C3 Fe1 C1 68.46(16) . . ?
C3 Fe1 C2 40.50(16) . . ?
C3 Fe1 C4 40.51(18) . . ?
C3 Fe1 C5 68.54(18) . . ?
C3 Fe1 C6 112.01(16) . . ?
C3 Fe1 C7 141.77(16) . . ?
C3 Fe1 C8 177.31(17) . . ?
C3 Fe1 C9 137.23(18) . . ?
C3 Fe1 C10 109.84(18) . . ?
C4 Fe1 C1 68.12(16) . . ?
C4 Fe1 C6 110.95(16) . . ?
C4 Fe1 C7 113.65(16) . . ?
C4 Fe1 C8 142.16(17) . . ?
C4 Fe1 C9 177.46(17) . . ?
C5 Fe1 C1 40.80(14) . . ?
C5 Fe1 C2 68.58(16) . . ?
C5 Fe1 C4 40.51(16) . . ?
C5 Fe1 C6 137.46(14) . . ?
C5 Fe1 C7 111.50(15) . . ?
C5 Fe1 C8 113.38(16) . . ?
C5 Fe1 C9 141.62(15) . . ?
C6 Fe1 C1 178.11(15) . . ?
C7 Fe1 C1 137.85(15) . . ?
C7 Fe1 C6 40.73(14) . . ?
C7 Fe1 C8 39.87(15) . . ?
C8 Fe1 C1 111.61(15) . . ?
C8 Fe1 C6 68.01(15) . . ?
C9 Fe1 C1 112.70(15) . . ?
C9 Fe1 C6 68.29(15) . . ?
C9 Fe1 C7 67.50(15) . . ?
C9 Fe1 C8 40.11(15) . . ?
C10 Fe1 C1 140.89(15) . . ?
C10 Fe1 C2 111.61(17) . . ?
C10 Fe1 C4 137.01(17) . . ?
C10 Fe1 C5 177.45(15) . . ?
C10 Fe1 C6 40.89(14) . . ?
C10 Fe1 C7 68.42(15) . . ?
C10 Fe1 C8 68.30(15) . . ?
C10 Fe1 C9 40.89(15) . . ?
C1 P1 C11 102.53(17) . . ?
C1 P1 C20 110.46(19) . . ?
C1 P1 Cu1 110.17(13) . . ?
C11 P1 C20 108.79(17) . . ?
C11 P1 Cu1 121.46(13) . . ?
C20 P1 Cu1 103.36(13) . . ?
C6 P2 C29 104.11(16) . . ?
C6 P2 C38 110.48(18) . . ?
C6 P2 Cu2 107.93(12) . . ?
C29 P2 C38 103.99(17) . . ?
C29 P2 Cu2 119.23(12) . . ?
C38 P2 Cu2 110.79(12) . . ?

loop_
_geom_bond_atom_site_label_1
_geom_bond_atom_site_label_2
_geom_bond_distance
_geom_bond_site_symmetry_2
_geom_bond_publ_flag
C1 C2 1.437(5) . ?
C1 C5 1.436(5) . ?
C1 Fe1 2.077(4) . ?
C1 P1 1.799(4) . ?
C2 H2 0.9500 . ?
C2 C3 1.414(6) . ?
C2 Fe1 2.046(4) . ?
C3 H3 0.9500 . ?
C3 C4 1.415(6) . ?
C3 Fe1 2.038(4) . ?
C4 H4 0.9500 . ?
C4 C5 1.416(6) . ?
C4 Fe1 2.048(4) . ?
C5 H5 0.9500 . ?
C5 Fe1 2.043(4) . ?
C6 C7 1.437(5) . ?
C6 C10 1.437(5) . ?
C6 Fe1 2.073(4) . ?
C6 P2 1.811(4) . ?
C7 H7 0.9500 . ?
C7 C8 1.405(5) . ?
C7 Fe1 2.057(4) . ?
C8 H8 0.9500 . ?
C8 C9 1.411(5) . ?
C8 Fe1 2.063(4) . ?
C9 H9 0.9500 . ?
C9 C10 1.428(5) . ?
C9 Fe1 2.050(4) . ?
C10 H10 0.9500 . ?
C10 Fe1 2.040(4) . ?
C11 C12 1.414(5) . ?
C11 C16 1.411(5) . ?
C11 P1 1.838(4) . ?
C12 C13 1.394(5) . ?
C12 C17 1.508(6) . ?
C13 H13 0.9500 . ?
C13 C14 1.377(6) . ?
C14 C15 1.405(6) . ?
C14 C18 1.491(5) . ?
C15 H15 0.9500 . ?
C15 C16 1.389(5) . ?
C16 C19 1.507(5) . ?
C17 H17A 0.9800 . ?
C17 H17B 0.9800 . ?
C17 H17C 0.9800 . ?
C18 H18A 0.9800 . ?
C18 H18B 0.9800 . ?
C18 H18C 0.9800 . ?
C19 H19A 0.9800 . ?
C19 H19B 0.9800 . ?
C19 H19C 0.9800 . ?
C20 C21 1.413(6) . ?
C20 C25 1.423(6) . ?
C20 P1 1.849(4) . ?
C21 C22 1.389(7) . ?
C21 C26 1.522(6) . ?
C22 H22 0.9500 . ?
C22 C23 1.361(7) . ?
C23 C24 1.385(7) . ?
C23 C27 1.513(7) . ?
C24 H24 0.9500 . ?
C24 C25 1.387(6) . ?
C25 C28 1.512(6) . ?
C26 H26A 0.9800 . ?
C26 H26B 0.9800 . ?
C26 H26C 0.9800 . ?
C27 H27A 0.9800 . ?
C27 H27B 0.9800 . ?
C27 H27C 0.9800 . ?
C28 H28A 0.9800 . ?
C28 H28B 0.9800 . ?
C28 H28C 0.9800 . ?
C29 C30 1.415(5) . ?
C29 C34 1.418(5) . ?
C29 P2 1.843(4) . ?
C30 C31 1.391(6) . ?
C30 C35 1.496(6) . ?
C31 H31 0.9500 . ?
C31 C32 1.380(6) . ?
C32 C33 1.386(6) . ?
C32 C36 1.503(6) . ?
C33 H33 0.9500 . ?
C33 C34 1.402(6) . ?
C34 C37 1.500(5) . ?
C35 H35A 0.9800 . ?
C35 H35B 0.9800 . ?
C35 H35C 0.9800 . ?
C36 H36A 0.9800 . ?
C36 H36B 0.9800 . ?
C36 H36C 0.9800 . ?
C37 H37A 0.9800 . ?
C37 H37B 0.9800 . ?
C37 H37C 0.9800 . ?
C38 C39 1.417(6) . ?
C38 C43 1.425(5) . ?
C38 P2 1.845(4) . ?
C39 C40 1.389(6) . ?
C39 C44 1.509(6) . ?
C40 H40 0.9500 . ?
C40 C41 1.387(6) . ?
C41 C42 1.389(6) . ?
C41 C45 1.509(7) . ?
C42 H42 0.9500 . ?
C42 C43 1.382(6) . ?
C43 C46 1.508(6) . ?
C44 H44A 0.9800 . ?
C44 H44B 0.9800 . ?
C44 H44C 0.9800 . ?
C45 H45A 0.9800 . ?
C45 H45B 0.9800 . ?
C45 H45C 0.9800 . ?
C46 H46A 0.9800 . ?
C46 H46B 0.9800 . ?
C46 H46C 0.9800 . ?
Br1 Cu1 2.3954(7) . ?
Br1 Cu2 2.4454(7) 3_656 ?
Br2 Cu1 2.4248(7) 3_656 ?
Br2 Cu2 2.3915(7) . ?
Cu1 Br2 2.4248(7) 3_656 ?
Cu1 Cu2 2.9302(8) 3_656 ?
Cu1 P1 2.2084(11) . ?
Cu2 Br1 2.4453(7) 3_656 ?
Cu2 Cu1 2.9302(8) 3_656 ?
Cu2 P2 2.2050(10) . ?

loop_
_smtbx_masks_void_nr
_smtbx_masks_void_average_x
_smtbx_masks_void_average_y
_smtbx_masks_void_average_z
_smtbx_masks_void_volume
_smtbx_masks_void_count_electrons
_smtbx_masks_void_content
1 0.250 -0.474 0.750 617.6 146.2 ?
2 -0.250 -0.135 0.250 617.6 146.2 ?
